data_4109196
loop_
_publ_author_name
'Shu-Bin Zhao'
'Rui-Yao Wang'
'Suning Wang'

_publ_section_title
;
 Intramolecular C-H Activation Directed Self-Assembly of an
 Organoplatinum(II) Molecular Square
;
_journal_name_full 'Journal of the American Chemical Society'
_journal_page_first 3092
_journal_page_last 3093
_journal_paper_doi 10.1021/ja0702770
_journal_volume 129
_journal_year 2007
_chemical_formula_sum 'C64 H56 N12 Pt4'
_chemical_formula_weight 1733.56
_chemical_name_systematic
; 
 ? 
;
_space_group_IT_number 2
_symmetry_cell_setting triclinic
_symmetry_space_group_name_Hall '-P 1'
_symmetry_space_group_name_H-M 'P -1'
_atom_sites_solution_hydrogens geom
_atom_sites_solution_primary direct
_atom_sites_solution_secondary difmap
_audit_creation_method SHELXL-97
_cell_angle_alpha 76.366(6)
_cell_angle_beta 86.246(7)
_cell_angle_gamma 70.238(7)
_cell_formula_units_Z 2
_cell_length_a 9.862(4)
_cell_length_b 13.404(5)
_cell_length_c 24.203(9)
_cell_measurement_temperature 298(2)
_cell_volume 2926(2)
_computing_cell_refinement 'Bruker Smart'
_computing_data_collection 'Burker Smart'
_computing_data_reduction 'Bruker Shelxtl'
_computing_molecular_graphics 'Bruker shelxtl'
_computing_publication_material 'Bruker shelxtl'
_computing_structure_refinement 'SHELXL-97 (Sheldrick, 1997)'
_computing_structure_solution 'SHELXS-97 (Sheldrick, 1990)'
_diffrn_ambient_temperature 298(2)
_diffrn_measured_fraction_theta_full 0.987
_diffrn_measured_fraction_theta_max 0.987
_diffrn_measurement_device_type 'CCD area detector'
_diffrn_measurement_method 'phi and omega scans'
_diffrn_radiation_monochromator graphite
_diffrn_radiation_source 'fine-focus sealed tube'
_diffrn_radiation_type MoK\a
_diffrn_radiation_wavelength 0.71073
_diffrn_reflns_av_R_equivalents 0.0442
_diffrn_reflns_av_sigmaI/netI 0.1981
_diffrn_reflns_limit_h_max 11
_diffrn_reflns_limit_h_min -11
_diffrn_reflns_limit_k_max 15
_diffrn_reflns_limit_k_min -15
_diffrn_reflns_limit_l_max 26
_diffrn_reflns_limit_l_min -28
_diffrn_reflns_number 15285
_diffrn_reflns_theta_full 25.00
_diffrn_reflns_theta_max 25.00
_diffrn_reflns_theta_min 1.69
_exptl_absorpt_coefficient_mu 9.584
_exptl_absorpt_correction_T_max 0.4474
_exptl_absorpt_correction_T_min 0.1611
_exptl_absorpt_correction_type Emiprical
_exptl_crystal_colour 'light yellow'
_exptl_crystal_density_diffrn 2.013
_exptl_crystal_description Block
_exptl_crystal_F_000 1672
_exptl_crystal_size_max 0.30
_exptl_crystal_size_mid 0.20
_exptl_crystal_size_min 0.10
_refine_diff_density_max 0.801
_refine_diff_density_min -0.818
_refine_diff_density_rms 0.149
_refine_ls_extinction_method none
_refine_ls_goodness_of_fit_ref 0.639
_refine_ls_hydrogen_treatment mixed
_refine_ls_matrix_type full
_refine_ls_number_parameters 707
_refine_ls_number_reflns 10174
_refine_ls_number_restraints 24
_refine_ls_restrained_S_all 0.641
_refine_ls_R_factor_all 0.1191
_refine_ls_R_factor_gt 0.0443
_refine_ls_shift/su_max 0.004
_refine_ls_shift/su_mean 0.000
_refine_ls_structure_factor_coef Fsqd
_refine_ls_weighting_details 'calc w=1/[\s^2^(Fo^2^)+(0.0000P)^2^+0.0000P] where P=(Fo^2^+2Fc^2^)/3'
_refine_ls_weighting_scheme calc
_refine_ls_wR_factor_gt 0.0508
_refine_ls_wR_factor_ref 0.0654
_reflns_number_gt 4613
_reflns_number_total 10174
_reflns_threshold_expression >2sigma(I)
_cod_data_source_file ja0702770si20070119_092125.cif
_cod_data_source_block zs128n
_cod_original_cell_volume 2925.8(19)
_cod_database_code 4109196

loop_
_symmetry_equiv_pos_as_xyz
'x, y, z'
'-x, -y, -z'

loop_
_atom_site_label
_atom_site_type_symbol
_atom_site_fract_x
_atom_site_fract_y
_atom_site_fract_z
_atom_site_U_iso_or_equiv
_atom_site_adp_type
_atom_site_occupancy
_atom_site_symmetry_multiplicity
_atom_site_calc_flag
_atom_site_refinement_flags
Pt1 Pt 1.06821(5) 0.67603(4) 0.82958(2) 0.03981(14) Uani 1 1 d .
Pt2 Pt 0.88732(5) 0.72257(4) 0.57703(2) 0.04816(16) Uani 1 1 d .
Pt3 Pt 0.83604(5) 0.25914(4) 0.63809(2) 0.04467(15) Uani 1 1 d .
Pt4 Pt 0.76588(5) 0.32618(4) 0.88907(2) 0.04361(15) Uani 1 1 d .
N1 N 1.0137(9) 0.7579(7) 0.7112(4) 0.035(2) Uani 1 1 d .
N2 N 1.0014(10) 0.8109(7) 0.6069(4) 0.047(3) Uani 1 1 d .
N3 N 0.8708(10) 0.7110(7) 0.7845(4) 0.042(3) Uani 1 1 d .
N4 N 0.8657(10) 0.5221(8) 0.5669(4) 0.040(3) Uani 1 1 d .
N5 N 0.8091(10) 0.3622(8) 0.5545(4) 0.046(3) Uani 1 1 d .
N6 N 1.0169(10) 0.5637(8) 0.6176(4) 0.046(3) Uani 1 1 d .
N7 N 0.7820(10) 0.2261(8) 0.7578(4) 0.046(3) Uani 1 1 d .
N8 N 0.7683(10) 0.1847(8) 0.8618(5) 0.053(3) Uani 1 1 d .
N9 N 0.7021(10) 0.3770(8) 0.6817(4) 0.049(3) Uani 1 1 d .
N10 N 0.9052(10) 0.4750(7) 0.8987(4) 0.039(3) Uani 1 1 d .
N11 N 0.9958(10) 0.6169(8) 0.9120(4) 0.041(3) Uani 1 1 d .
N12 N 0.9611(10) 0.3355(8) 0.8526(4) 0.043(3) Uani 1 1 d .
C1 C 1.2646(10) 0.6538(10) 0.8631(5) 0.069(4) Uani 1 1 d .
H1A H 1.2794 0.6024 0.8991 0.104 Uiso 1 1 calc R
H1B H 1.2670 0.7220 0.8683 0.104 Uiso 1 1 calc R
H1C H 1.3393 0.6266 0.8376 0.104 Uiso 1 1 calc R
C2 C 1.1169(12) 0.7380(9) 0.7553(5) 0.040(3) Uani 1 1 d .
C3 C 1.2212(13) 0.7726(9) 0.7258(5) 0.052(4) Uani 1 1 d .
H3A H 1.3037 0.7709 0.7431 0.062 Uiso 1 1 calc R
C4 C 1.1929(12) 0.8115(9) 0.6662(5) 0.038(3) Uani 1 1 d .
C5 C 1.2601(13) 0.8528(10) 0.6190(6) 0.058(4) Uani 1 1 d .
H5A H 1.3469 0.8640 0.6224 0.070 Uiso 1 1 calc R
C6 C 1.1947(15) 0.8769(9) 0.5669(6) 0.058(4) Uani 1 1 d .
H6A H 1.2354 0.9075 0.5344 0.070 Uiso 1 1 calc R
C7 C 1.0688(15) 0.8559(8) 0.5627(5) 0.049(4) Uani 1 1 d .
H7A H 1.0271 0.8739 0.5267 0.058 Uiso 1 1 calc R
C8 C 1.0610(12) 0.7981(9) 0.6580(5) 0.035(3) Uani 1 1 d .
C9 C 0.8773(13) 0.7533(9) 0.7282(5) 0.038(3) Uani 1 1 d .
C10 C 0.7547(13) 0.7944(10) 0.6937(5) 0.062(4) Uani 1 1 d .
H10A H 0.7577 0.8265 0.6554 0.074 Uiso 1 1 calc R
C11 C 0.6270(13) 0.7856(12) 0.7191(6) 0.073(5) Uani 1 1 d .
H11A H 0.5427 0.8128 0.6973 0.088 Uiso 1 1 calc R
C12 C 0.6234(13) 0.7372(12) 0.7762(6) 0.078(5) Uani 1 1 d .
H12A H 0.5393 0.7277 0.7925 0.094 Uiso 1 1 calc R
C13 C 0.7440(14) 0.7048(10) 0.8070(6) 0.069(4) Uani 1 1 d .
H13A H 0.7409 0.6764 0.8458 0.082 Uiso 1 1 calc R
C14 C 0.7479(12) 0.8660(8) 0.5337(5) 0.067(4) Uani 1 1 d .
H14A H 0.6519 0.8734 0.5469 0.101 Uiso 1 1 calc R
H14B H 0.7517 0.8672 0.4938 0.101 Uiso 1 1 calc R
H14C H 0.7744 0.9252 0.5399 0.101 Uiso 1 1 calc R
C15 C 0.8060(12) 0.6363(10) 0.5447(5) 0.051(4) Uani 1 1 d .
C16 C 0.7162(12) 0.6486(11) 0.4999(5) 0.054(4) Uani 1 1 d .
H16A H 0.6645 0.7149 0.4765 0.065 Uiso 1 1 calc R
C17 C 0.7145(13) 0.5467(11) 0.4947(5) 0.048(4) Uani 1 1 d .
C18 C 0.6438(13) 0.5129(11) 0.4603(5) 0.057(4) Uani 1 1 d .
H18A H 0.5855 0.5622 0.4304 0.068 Uiso 1 1 calc R
C19 C 0.6605(13) 0.4050(12) 0.4708(5) 0.056(4) Uani 1 1 d .
H19A H 0.6192 0.3788 0.4464 0.067 Uiso 1 1 calc R
C20 C 0.7394(12) 0.3343(11) 0.5182(5) 0.052(4) Uani 1 1 d .
H20A H 0.7442 0.2619 0.5254 0.063 Uiso 1 1 calc R
C21 C 0.8023(12) 0.4647(11) 0.5397(5) 0.047(4) Uani 1 1 d .
C22 C 0.9899(14) 0.4824(11) 0.6019(5) 0.048(4) Uani 1 1 d .
C23 C 1.0726(13) 0.3759(11) 0.6194(5) 0.054(4) Uani 1 1 d .
H23A H 1.0503 0.3221 0.6074 0.064 Uiso 1 1 calc R
C24 C 1.1902(14) 0.3482(10) 0.6551(5) 0.058(4) Uani 1 1 d .
H24A H 1.2483 0.2761 0.6674 0.069 Uiso 1 1 calc R
C25 C 1.2186(13) 0.4304(11) 0.6720(6) 0.064(4) Uani 1 1 d .
H25A H 1.2955 0.4150 0.6965 0.077 Uiso 1 1 calc R
C26 C 1.1312(14) 0.5349(11) 0.6519(5) 0.054(4) Uani 1 1 d .
H26A H 1.1526 0.5900 0.6629 0.064 Uiso 1 1 calc R
C27 C 0.9561(11) 0.1281(9) 0.6049(5) 0.063(4) Uani 1 1 d .
H27A H 1.0005 0.0670 0.6354 0.094 Uiso 1 1 calc R
H27B H 1.0293 0.1470 0.5809 0.094 Uiso 1 1 calc R
H27C H 0.8943 0.1095 0.5830 0.094 Uiso 1 1 calc R
C28 C 0.8484(11) 0.1683(10) 0.7146(5) 0.044(3) Uani 1 1 d .
C29 C 0.9026(11) 0.0639(9) 0.7424(5) 0.043(3) Uani 1 1 d .
H29A H 0.9543 0.0066 0.7258 0.052 Uiso 1 1 calc R
C30 C 0.8688(13) 0.0533(11) 0.8024(6) 0.051(4) Uani 1 1 d .
C31 C 0.9008(13) -0.0308(10) 0.8490(6) 0.064(4) Uani 1 1 d .
H31A H 0.9523 -0.1011 0.8453 0.077 Uiso 1 1 calc R
C32 C 0.8557(14) -0.0107(11) 0.9026(6) 0.062(4) Uani 1 1 d .
H32A H 0.8643 -0.0668 0.9347 0.074 Uiso 1 1 calc R
C33 C 0.7979(13) 0.0969(11) 0.9049(5) 0.057(4) Uani 1 1 d .
H33A H 0.7767 0.1104 0.9410 0.068 Uiso 1 1 calc R
C34 C 0.8025(12) 0.1577(11) 0.8118(6) 0.046(4) Uani 1 1 d .
C35 C 0.6933(12) 0.3343(10) 0.7373(5) 0.042(3) Uani 1 1 d .
C36 C 0.5890(12) 0.3963(10) 0.7705(5) 0.045(3) Uani 1 1 d .
H36A H 0.5793 0.3654 0.8086 0.054 Uiso 1 1 calc R
C37 C 0.5036(12) 0.4990(10) 0.7479(5) 0.050(4) Uani 1 1 d .
H37A H 0.4364 0.5393 0.7700 0.060 Uiso 1 1 calc R
C38 C 0.5189(12) 0.5433(10) 0.6902(5) 0.053(4) Uani 1 1 d .
H38A H 0.4636 0.6143 0.6733 0.063 Uiso 1 1 calc R
C39 C 0.6175(13) 0.4793(10) 0.6594(5) 0.052(4) Uani 1 1 d .
H39A H 0.6263 0.5083 0.6209 0.062 Uiso 1 1 calc R
C40 C 0.5774(11) 0.3309(9) 0.9285(5) 0.064(4) Uani 1 1 d .
H40A H 0.5836 0.3378 0.9668 0.096 Uiso 1 1 calc R
H40B H 0.5583 0.2650 0.9291 0.096 Uiso 1 1 calc R
H40C H 0.5009 0.3922 0.9084 0.096 Uiso 1 1 calc R
C41 C 0.7836(12) 0.4424(9) 0.9194(5) 0.042(3) Uani 1 1 d .
C42 C 0.7197(12) 0.5016(9) 0.9592(4) 0.042(3) Uani 1 1 d .
H42A H 0.6378 0.4971 0.9795 0.050 Uiso 1 1 calc R
C43 C 0.7981(12) 0.5706(10) 0.9646(5) 0.043(3) Uani 1 1 d .
C44 C 0.7874(12) 0.6450(9) 0.9970(5) 0.042(3) Uani 1 1 d .
H44A H 0.7139 0.6584 1.0232 0.050 Uiso 1 1 calc R
C45 C 0.8854(13) 0.6990(9) 0.9906(5) 0.052(4) Uani 1 1 d .
H45A H 0.8857 0.7437 1.0146 0.063 Uiso 1 1 calc R
C46 C 0.9845(12) 0.6847(9) 0.9469(5) 0.043(3) Uani 1 1 d .
H46A H 1.0472 0.7246 0.9413 0.052 Uiso 1 1 calc R
C47 C 0.9121(12) 0.5549(9) 0.9262(5) 0.035(3) Uani 1 1 d .
C48 C 1.0054(12) 0.4106(10) 0.8688(5) 0.036(3) Uani 1 1 d .
C49 C 1.1423(12) 0.4171(9) 0.8571(5) 0.041(3) Uani 1 1 d .
H49A H 1.1705 0.4678 0.8696 0.050 Uiso 1 1 calc R
C50 C 1.2356(13) 0.3483(10) 0.8272(5) 0.058(4) Uani 1 1 d .
H50A H 1.3281 0.3507 0.8192 0.069 Uiso 1 1 calc R
C51 C 1.1870(13) 0.2734(10) 0.8086(6) 0.069(4) Uani 1 1 d .
H51A H 1.2461 0.2267 0.7873 0.082 Uiso 1 1 calc R
C52 C 1.0539(12) 0.2715(9) 0.8225(5) 0.045(3) Uani 1 1 d .
H52A H 1.0239 0.2215 0.8102 0.054 Uiso 1 1 calc R
C53 C 0.5064(15) 0.9016(13) 0.9159(8) 0.132(8) Uani 1 1 d D
H53A H 0.6034 0.8626 0.9127 0.159 Uiso 1 1 calc R
C54 C 0.4694(19) 1.0066(14) 0.9203(10) 0.153(10) Uani 1 1 d D
H54A H 0.5393 1.0400 0.9169 0.184 Uiso 1 1 calc R
C55 C 0.329(2) 1.0634(14) 0.9297(8) 0.127(8) Uani 1 1 d D
H55A H 0.3027 1.1335 0.9355 0.152 Uiso 1 1 calc R
C56 C 0.2298(19) 1.0142(14) 0.9301(9) 0.125(8) Uani 1 1 d D
H56A H 0.1334 1.0512 0.9358 0.150 Uiso 1 1 calc R
C57 C 0.2694(14) 0.9113(15) 0.9224(10) 0.154(10) Uani 1 1 d D
H57A H 0.1979 0.8809 0.9216 0.185 Uiso 1 1 calc R
C58 C 0.4074(8) 0.8508(4) 0.9160(3) 0.145(10) Uani 1 1 d D
H58A H 0.4333 0.7795 0.9119 0.175 Uiso 1 1 calc R
C59 C 1.4783(8) 0.0876(4) 0.6379(3) 0.127(8) Uani 1 1 d RD
H59A H 1.5091 0.1046 0.6008 0.152 Uiso 1 1 calc R
C60 C 1.3549(8) 0.0649(4) 0.6479(3) 0.104(7) Uani 1 1 d RD
H60A H 1.3004 0.0663 0.6176 0.125 Uiso 1 1 calc R
C61 C 1.3100(8) 0.0402(4) 0.7015(3) 0.093(6) Uani 1 1 d RD
H61A H 1.2246 0.0246 0.7083 0.112 Uiso 1 1 calc R
C62 C 1.3886(8) 0.0382(4) 0.7453(3) 0.122(8) Uani 1 1 d RD
H62A H 1.3577 0.0212 0.7824 0.147 Uiso 1 1 calc R
C63 C 1.5120(8) 0.0609(4) 0.7353(3) 0.164(12) Uani 1 1 d RD
H63A H 1.5665 0.0595 0.7656 0.197 Uiso 1 1 calc R
C64 C 1.5569(8) 0.0855(4) 0.6817(3) 0.153(11) Uani 1 1 d RD
H64A H 1.6423 0.1012 0.6749 0.183 Uiso 1 1 calc R

loop_
_atom_site_aniso_label
_atom_site_aniso_U_11
_atom_site_aniso_U_22
_atom_site_aniso_U_33
_atom_site_aniso_U_23
_atom_site_aniso_U_13
_atom_site_aniso_U_12
Pt1 0.0465(3) 0.0383(3) 0.0350(3) -0.0086(3) 0.0038(3) -0.0149(3)
Pt2 0.0630(4) 0.0409(4) 0.0383(3) -0.0067(3) 0.0028(3) -0.0163(3)
Pt3 0.0494(3) 0.0416(4) 0.0454(4) -0.0172(3) 0.0076(3) -0.0146(3)
Pt4 0.0495(3) 0.0434(4) 0.0400(3) -0.0106(3) 0.0094(3) -0.0190(3)
N1 0.028(6) 0.042(7) 0.035(7) -0.006(5) 0.008(5) -0.014(5)
N2 0.053(7) 0.030(7) 0.045(7) 0.004(6) 0.013(6) -0.007(5)
N3 0.040(6) 0.044(7) 0.040(7) -0.005(6) -0.009(5) -0.013(5)
N4 0.042(6) 0.042(8) 0.033(7) -0.007(6) -0.002(5) -0.010(6)
N5 0.048(7) 0.043(8) 0.047(8) -0.014(6) 0.001(6) -0.012(6)
N6 0.065(8) 0.034(7) 0.033(7) 0.006(6) 0.004(6) -0.020(6)
N7 0.051(7) 0.028(7) 0.055(8) -0.021(6) 0.016(6) -0.003(6)
N8 0.067(8) 0.032(7) 0.060(9) 0.001(7) -0.007(7) -0.024(6)
N9 0.058(7) 0.049(8) 0.045(8) -0.018(6) 0.000(6) -0.019(6)
N10 0.051(7) 0.030(7) 0.032(7) -0.002(5) 0.005(5) -0.011(6)
N11 0.058(7) 0.036(7) 0.029(6) -0.008(5) 0.009(5) -0.016(6)
N12 0.063(7) 0.035(7) 0.025(6) -0.007(5) 0.000(5) -0.010(6)
C1 0.052(8) 0.102(12) 0.057(10) -0.026(9) -0.007(7) -0.022(8)
C2 0.035(7) 0.026(8) 0.055(9) -0.014(7) 0.012(7) -0.004(6)
C3 0.060(9) 0.050(10) 0.054(10) -0.009(8) -0.010(8) -0.031(8)
C4 0.042(8) 0.031(8) 0.047(9) -0.016(7) 0.013(7) -0.019(6)
C5 0.070(10) 0.054(10) 0.061(11) -0.021(9) 0.014(9) -0.032(8)
C6 0.094(12) 0.030(9) 0.050(10) -0.017(8) 0.025(9) -0.017(8)
C7 0.096(11) 0.017(8) 0.031(9) 0.002(6) 0.004(8) -0.023(8)
C8 0.048(8) 0.031(8) 0.027(8) -0.010(6) 0.007(7) -0.014(6)
C9 0.056(9) 0.029(8) 0.024(8) -0.001(6) 0.004(7) -0.011(7)
C10 0.044(8) 0.095(12) 0.028(8) -0.020(8) 0.006(7) 0.003(8)
C11 0.041(9) 0.123(15) 0.052(11) -0.032(10) -0.007(8) -0.013(9)
C12 0.024(8) 0.138(16) 0.064(12) -0.024(11) -0.010(8) -0.013(9)
C13 0.058(10) 0.078(12) 0.068(11) -0.019(9) 0.002(9) -0.019(9)
C14 0.103(11) 0.019(8) 0.056(10) 0.007(7) 0.009(8) -0.002(8)
C15 0.046(8) 0.046(10) 0.049(10) -0.005(8) -0.001(7) -0.001(7)
C16 0.058(9) 0.049(10) 0.046(10) -0.001(8) 0.004(7) -0.013(8)
C17 0.048(9) 0.054(10) 0.040(9) -0.005(8) 0.005(7) -0.019(8)
C18 0.064(10) 0.066(12) 0.044(10) -0.009(9) -0.001(7) -0.027(9)
C19 0.067(10) 0.077(12) 0.030(9) -0.016(8) 0.003(7) -0.028(9)
C20 0.056(9) 0.060(11) 0.048(10) -0.021(8) 0.013(7) -0.024(8)
C21 0.043(8) 0.047(10) 0.046(10) -0.018(8) -0.001(7) -0.005(8)
C22 0.062(10) 0.030(9) 0.048(10) 0.000(8) 0.007(8) -0.017(8)
C23 0.054(9) 0.066(12) 0.052(10) -0.012(8) -0.001(7) -0.034(8)
C24 0.075(10) 0.031(9) 0.069(11) -0.006(8) 0.001(8) -0.024(8)
C25 0.045(9) 0.038(10) 0.083(12) 0.016(9) -0.012(8) 0.003(8)
C26 0.070(10) 0.060(11) 0.036(9) -0.011(8) 0.000(8) -0.028(9)
C27 0.068(9) 0.057(10) 0.072(10) -0.036(8) -0.005(8) -0.016(8)
C28 0.034(7) 0.042(9) 0.057(10) -0.023(8) 0.015(7) -0.009(7)
C29 0.047(8) 0.028(8) 0.053(10) -0.025(7) 0.012(7) -0.001(7)
C30 0.057(9) 0.030(9) 0.069(11) -0.014(8) 0.004(8) -0.015(7)
C31 0.070(10) 0.026(9) 0.085(13) -0.013(9) 0.001(9) -0.001(8)
C32 0.097(12) 0.038(10) 0.046(10) 0.008(8) 0.005(9) -0.029(9)
C33 0.091(11) 0.054(11) 0.025(8) 0.006(8) 0.003(7) -0.034(9)
C34 0.046(8) 0.035(10) 0.051(10) -0.004(8) -0.005(8) -0.009(7)
C35 0.049(8) 0.043(10) 0.040(9) -0.021(8) 0.007(7) -0.017(7)
C36 0.056(9) 0.047(10) 0.033(8) -0.014(7) -0.010(7) -0.014(7)
C37 0.048(8) 0.057(10) 0.033(9) -0.009(8) 0.017(7) -0.008(7)
C38 0.055(9) 0.034(9) 0.064(11) -0.019(8) 0.005(8) -0.003(7)
C39 0.068(10) 0.040(9) 0.030(8) 0.009(7) -0.001(7) -0.006(8)
C40 0.068(9) 0.077(11) 0.058(10) -0.012(8) 0.011(7) -0.040(8)
C41 0.034(7) 0.044(9) 0.047(9) 0.002(7) 0.002(6) -0.019(7)
C42 0.056(8) 0.040(9) 0.030(8) -0.007(7) 0.022(6) -0.022(7)
C43 0.049(8) 0.039(9) 0.046(9) -0.013(7) 0.002(7) -0.017(7)
C44 0.060(9) 0.019(8) 0.041(8) -0.014(6) 0.019(7) -0.004(7)
C45 0.058(9) 0.034(9) 0.061(10) -0.013(7) 0.002(8) -0.009(7)
C46 0.054(9) 0.038(9) 0.036(8) 0.000(7) 0.016(7) -0.022(7)
C47 0.043(8) 0.026(8) 0.031(8) -0.005(6) -0.003(6) -0.005(7)
C48 0.038(8) 0.040(9) 0.035(8) -0.003(7) 0.002(6) -0.021(7)
C49 0.050(8) 0.034(8) 0.045(9) -0.016(7) 0.016(7) -0.017(7)
C50 0.055(9) 0.046(10) 0.073(11) -0.012(8) 0.013(8) -0.020(8)
C51 0.052(9) 0.055(11) 0.113(13) -0.046(9) 0.028(9) -0.022(8)
C52 0.048(8) 0.048(10) 0.045(9) -0.020(7) 0.005(7) -0.018(7)
C53 0.091(14) 0.094(18) 0.16(2) -0.013(17) -0.027(13) 0.031(13)
C54 0.110(18) 0.094(19) 0.24(3) 0.00(2) -0.034(19) -0.034(15)
C55 0.17(2) 0.12(2) 0.119(17) -0.055(15) 0.016(18) -0.054(18)
C56 0.15(2) 0.10(2) 0.114(17) -0.036(16) 0.023(15) -0.020(16)
C57 0.107(18) 0.17(3) 0.19(2) -0.05(2) -0.006(17) -0.046(18)
C58 0.19(2) 0.13(2) 0.14(2) 0.016(15) -0.05(2) -0.101(19)
C59 0.15(2) 0.071(14) 0.17(2) -0.020(13) 0.005(16) -0.054(15)
C60 0.110(16) 0.064(14) 0.137(19) -0.037(13) -0.015(13) -0.015(11)
C61 0.065(11) 0.071(13) 0.147(18) -0.033(14) 0.025(12) -0.024(10)
C62 0.120(17) 0.082(15) 0.126(18) -0.042(12) -0.026(14) 0.032(14)
C63 0.14(2) 0.18(2) 0.18(3) -0.10(2) -0.074(18) -0.010(19)
C64 0.074(13) 0.116(18) 0.30(4) -0.11(2) -0.021(18) -0.032(13)

loop_
_atom_type_symbol
_atom_type_description
_atom_type_scat_dispersion_real
_atom_type_scat_dispersion_imag
_atom_type_scat_source
C C 0.0033 0.0016 'International Tables Vol C Tables 4.2.6.8 and 6.1.1.4'
H H 0.0000 0.0000 'International Tables Vol C Tables 4.2.6.8 and 6.1.1.4'
N N 0.0061 0.0033 'International Tables Vol C Tables 4.2.6.8 and 6.1.1.4'
Pt Pt -1.7033 8.3905 'International Tables Vol C Tables 4.2.6.8 and 6.1.1.4'

loop_
_geom_angle_atom_site_label_1
_geom_angle_atom_site_label_2
_geom_angle_atom_site_label_3
_geom_angle
C2 Pt1 C1 92.9(5)
C2 Pt1 N11 175.1(4)
C1 Pt1 N11 90.7(4)
C2 Pt1 N3 79.7(4)
C1 Pt1 N3 172.6(4)
N11 Pt1 N3 96.6(4)
C15 Pt2 C14 93.3(5)
C15 Pt2 N6 79.3(5)
C14 Pt2 N6 172.6(5)
C15 Pt2 N2 172.8(4)
C14 Pt2 N2 89.4(4)
N6 Pt2 N2 98.0(4)
C28 Pt3 C27 92.3(5)
C28 Pt3 N9 80.1(4)
C27 Pt3 N9 171.4(4)
C28 Pt3 N5 176.7(4)
C27 Pt3 N5 89.6(4)
N9 Pt3 N5 97.8(4)
C41 Pt4 C40 93.2(5)
C41 Pt4 N12 80.3(4)
C40 Pt4 N12 173.5(4)
C41 Pt4 N8 173.1(4)
C40 Pt4 N8 89.4(4)
N12 Pt4 N8 97.1(4)
C8 N1 C9 130.0(10)
C8 N1 C2 111.6(9)
C9 N1 C2 117.3(10)
C7 N2 C8 113.4(11)
C7 N2 Pt2 108.8(9)
C8 N2 Pt2 132.4(8)
C13 N3 C9 119.4(10)
C13 N3 Pt1 127.3(9)
C9 N3 Pt1 113.0(8)
C22 N4 C15 118.4(11)
C22 N4 C21 129.5(11)
C15 N4 C21 110.8(10)
C21 N5 C20 113.4(11)
C21 N5 Pt3 127.9(9)
C20 N5 Pt3 113.7(9)
C26 N6 C22 116.3(11)
C26 N6 Pt2 127.9(9)
C22 N6 Pt2 115.4(9)
C34 N7 C35 132.1(11)
C34 N7 C28 112.0(11)
C35 N7 C28 115.1(11)
C33 N8 C34 111.7(12)
C33 N8 Pt4 111.8(9)
C34 N8 Pt4 130.4(9)
C35 N9 C39 119.3(11)
C35 N9 Pt3 112.1(8)
C39 N9 Pt3 128.1(9)
C48 N10 C47 131.6(11)
C48 N10 C41 117.5(10)
C47 N10 C41 108.8(10)
C47 N11 C46 114.1(10)
C47 N11 Pt1 128.5(8)
C46 N11 Pt1 111.7(8)
C52 N12 C48 116.5(11)
C52 N12 Pt4 129.8(9)
C48 N12 Pt4 113.1(8)
C3 C2 N1 102.3(10)
C3 C2 Pt1 142.3(10)
N1 C2 Pt1 115.4(8)
C2 C3 C4 114.0(11)
C5 C4 C8 118.0(12)
C5 C4 C3 137.4(12)
C8 C4 C3 104.6(11)
C6 C5 C4 117.9(13)
C5 C6 C7 120.1(13)
N2 C7 C6 124.8(12)
N2 C8 N1 127.1(11)
N2 C8 C4 125.2(11)
N1 C8 C4 107.3(10)
N3 C9 C10 121.0(11)
N3 C9 N1 113.1(10)
C10 C9 N1 125.7(11)
C9 C10 C11 117.2(12)
C12 C11 C10 121.2(12)
C13 C12 C11 117.9(14)
C12 C13 N3 123.2(13)
C16 C15 N4 105.4(11)
C16 C15 Pt2 139.4(11)
N4 C15 Pt2 114.6(9)
C15 C16 C17 110.6(12)
C18 C17 C16 134.7(14)
C18 C17 C21 116.9(13)
C16 C17 C21 108.2(12)
C19 C18 C17 118.4(13)
C18 C19 C20 119.7(13)
N5 C20 C19 125.0(13)
N5 C21 N4 129.2(12)
N5 C21 C17 126.0(13)
N4 C21 C17 104.5(12)
N6 C22 C23 123.0(12)
N6 C22 N4 111.2(12)
C23 C22 N4 125.8(13)
C22 C23 C24 119.5(13)
C25 C24 C23 118.3(13)
C26 C25 C24 118.4(12)
N6 C26 C25 124.5(13)
C29 C28 N7 104.8(11)
C29 C28 Pt3 140.3(10)
N7 C28 Pt3 114.9(9)
C28 C29 C30 110.0(11)
C31 C30 C34 117.0(14)
C31 C30 C29 134.6(13)
C34 C30 C29 107.9(12)
C30 C31 C32 119.6(13)
C33 C32 C31 115.8(12)
N8 C33 C32 128.3(13)
N8 C34 N7 128.3(12)
N8 C34 C30 127.0(13)
N7 C34 C30 104.7(12)
N9 C35 N7 116.5(11)
N9 C35 C36 119.1(12)
N7 C35 C36 124.2(12)
C37 C36 C35 121.4(12)
C36 C37 C38 118.3(11)
C39 C38 C37 118.3(12)
N9 C39 C38 123.5(12)
C42 C41 N10 106.6(10)
C42 C41 Pt4 139.3(10)
N10 C41 Pt4 113.9(9)
C41 C42 C43 109.7(11)
C44 C43 C47 116.5(11)
C44 C43 C42 135.9(12)
C47 C43 C42 107.6(11)
C45 C44 C43 119.9(11)
C44 C45 C46 118.0(12)
N11 C46 C45 124.5(11)
N11 C47 C43 125.5(12)
N11 C47 N10 126.3(11)
C43 C47 N10 107.3(11)
N12 C48 N10 114.0(10)
N12 C48 C49 122.1(11)
N10 C48 C49 123.9(11)
C50 C49 C48 119.5(12)
C49 C50 C51 118.1(12)
C52 C51 C50 118.5(12)
N12 C52 C51 125.2(12)
C54 C53 C58 122.8(13)
C53 C54 C55 119.9(15)
C56 C55 C54 117.8(16)
C55 C56 C57 120.6(17)
C58 C57 C56 123.3(15)
C57 C58 C53 115.3(10)
C64 C59 C60 119.8
C59 C60 C61 120.2
C62 C61 C60 120.0
C61 C62 C63 119.8
C62 C63 C64 120.2
C59 C64 C63 120.0

loop_
_geom_bond_atom_site_label_1
_geom_bond_atom_site_label_2
_geom_bond_distance
Pt1 C2 1.899(12)
Pt1 C1 2.049(9)
Pt1 N11 2.139(9)
Pt1 N3 2.149(8)
Pt2 C15 1.931(13)
Pt2 C14 2.034(9)
Pt2 N6 2.114(9)
Pt2 N2 2.146(10)
Pt3 C28 1.947(12)
Pt3 C27 2.065(10)
Pt3 N9 2.132(9)
Pt3 N5 2.140(10)
Pt4 C41 1.933(12)
Pt4 C40 2.021(10)
Pt4 N12 2.095(9)
Pt4 N8 2.142(10)
N1 C8 1.389(12)
N1 C9 1.397(12)
N1 C2 1.438(12)
N2 C7 1.351(13)
N2 C8 1.353(12)
N3 C13 1.352(13)
N3 C9 1.354(12)
N4 C22 1.408(13)
N4 C15 1.422(13)
N4 C21 1.426(14)
N5 C21 1.315(14)
N5 C20 1.338(13)
N6 C26 1.337(13)
N6 C22 1.346(13)
N7 C34 1.390(14)
N7 C35 1.404(13)
N7 C28 1.440(13)
N8 C33 1.336(13)
N8 C34 1.336(14)
N9 C35 1.343(13)
N9 C39 1.344(12)
N10 C48 1.367(13)
N10 C47 1.410(13)
N10 C41 1.433(12)
N11 C47 1.334(13)
N11 C46 1.354(13)
N12 C52 1.335(12)
N12 C48 1.365(12)
C2 C3 1.360(13)
C3 C4 1.426(14)
C4 C5 1.379(14)
C4 C8 1.404(13)
C5 C6 1.373(14)
C6 C7 1.378(14)
C9 C10 1.388(13)
C10 C11 1.393(15)
C11 C12 1.385(16)
C12 C13 1.332(14)
C15 C16 1.390(14)
C16 C17 1.405(15)
C17 C18 1.362(15)
C17 C21 1.435(15)
C18 C19 1.361(15)
C19 C20 1.387(14)
C22 C23 1.362(14)
C23 C24 1.386(14)
C24 C25 1.375(15)
C25 C26 1.363(14)
C28 C29 1.339(13)
C29 C30 1.453(15)
C30 C31 1.359(15)
C30 C34 1.396(15)
C31 C32 1.400(16)
C32 C33 1.373(15)
C35 C36 1.421(14)
C36 C37 1.352(13)
C37 C38 1.402(14)
C38 C39 1.372(14)
C41 C42 1.378(14)
C42 C43 1.423(14)
C43 C44 1.381(14)
C43 C47 1.403(14)
C44 C45 1.372(14)
C45 C46 1.393(14)
C48 C49 1.389(13)
C49 C50 1.370(14)
C50 C51 1.415(14)
C51 C52 1.341(14)
C53 C54 1.358(12)
C53 C58 1.366(12)
C54 C55 1.370(12)
C55 C56 1.350(12)
C56 C57 1.355(12)
C57 C58 1.349(11)
C59 C64 1.3421
C59 C60 1.3451
C60 C61 1.3468
C61 C62 1.3421
C62 C63 1.3451
C63 C64 1.3468
